data_2243079
loop_
_publ_author_name
'Gomes, Ligia R.'
'Low, John Nicolson'
'Wardell, James L.'
'Capelini, Camiola'
'C\^amara, Vitoria R.F.'
'da Silva, Edson F.'
'Carvalho, Samir A.'

_publ_section_title
;
 Crystal structures and Hirshfeld surface analyses of
 (<i>E</i>)-<i>N</i>'-benzylidene-2-oxo-2<i>H</i>-chromene-3-carbohydrazide
 and the disordered hemi-DMSO solvate of
 (<i>E</i>)-2-oxo-<i>N</i>'-(3,4,5-trimethoxybenzylidene)-2<i>H</i>-chromene-3-carbohydrazide:
 lattice energy and intermolecular interaction energy calculations for the
 former
;
_journal_coeditor_code LH5917
_journal_issue 10
_journal_name_full 'Acta Crystallographica Section E'
_journal_page_first 1403
_journal_page_last 1410
_journal_paper_doi 10.1107/S2056989019012015
_journal_volume 75
_journal_year 2019
_chemical_formula_iupac 'C17 H12 N2 O3'
_chemical_formula_moiety 'C17 H12 N2 O3'
_chemical_formula_sum 'C17 H12 N2 O3'
_chemical_formula_weight 292.29
_chemical_name_systematic
;
(<i>E</i>)-<i>N</i>'-Benzylidene-2-oxo-2<i>H</i>-chromene-3-carbohydrazide
;
_space_group_crystal_system triclinic
_space_group_IT_number 2
_space_group_name_Hall '-P 1'
_space_group_name_H-M_alt 'P -1'
_symmetry_space_group_name_Hall '-P 1'
_symmetry_space_group_name_H-M 'P -1'
_atom_sites_solution_hydrogens mixed
_audit_creation_method SHELXL-2014/7
_cell_angle_alpha 88.3690(10)
_cell_angle_beta 84.1470(10)
_cell_angle_gamma 82.961(2)
_cell_formula_units_Z 2
_cell_length_a 5.67150(10)
_cell_length_b 7.41640(10)
_cell_length_c 15.9819(3)
_cell_measurement_reflns_used 8290
_cell_measurement_temperature 100(2)
_cell_measurement_theta_max 70.2630
_cell_measurement_theta_min 5.9860
_cell_volume 663.60(2)
_computing_cell_refinement
;
CrysAlisPro (Rigaku OD, 2019)
;
_computing_data_collection
;
CrysAlisPro (Rigaku OD, 2019)
;
_computing_data_reduction
;
CrysAlisPro (Rigaku OD, 2019)
;
_computing_molecular_graphics
;
Mercury (Macrae <i>et al.</i>,  2006)
;
_computing_publication_material
;
Oscail (McArdle <i>et al.</i>,  2004),
SHELX2017/1 (Sheldrick, 2015b)
PLATON (Spek, 2009)
;
_computing_structure_refinement
;
Oscail (McArdle <i>et al.</i>,  2004),
<i>ShelXle</i> (H\"ubschle <i>et al.</i>,  2011)
SHELXL2017 (Sheldrick, 2015b)
;
_computing_structure_solution
;
Oscail (McArdle <i>et al.</i>,  2004),
SHELXT (Sheldrick, 2015a)
;
_diffrn_ambient_temperature 100(2)
_diffrn_detector 'hybrid pixel detector'
_diffrn_detector_area_resol_mean 10
_diffrn_measured_fraction_theta_full 0.989
_diffrn_measured_fraction_theta_max 0.989
_diffrn_measurement_device 'four-circle diffractometer'
_diffrn_measurement_device_type
;
Rigaku 007HF equipped with Varimax confocal mirrors and an AFC11 goniometer
and HyPix 6000 detector
;
_diffrn_measurement_method 'profile data from \w-scans'
_diffrn_measurement_specimen_support 'MiTeGen loops'
_diffrn_radiation_monochromator 'Varimax focusing mirrors'
_diffrn_radiation_probe x-ray
_diffrn_radiation_type 'Cu K\a'
_diffrn_radiation_wavelength 1.54178
_diffrn_reflns_av_R_equivalents 0.0269
_diffrn_reflns_av_unetI/netI 0.0165
_diffrn_reflns_limit_h_max 6
_diffrn_reflns_limit_h_min -6
_diffrn_reflns_limit_k_max 8
_diffrn_reflns_limit_k_min -8
_diffrn_reflns_limit_l_max 19
_diffrn_reflns_limit_l_min -19
_diffrn_reflns_number 11641
_diffrn_reflns_theta_full 67.077
_diffrn_reflns_theta_max 67.076
_diffrn_reflns_theta_min 5.566
_diffrn_source 'Rotating anode'
_diffrn_source_current 30.0
_diffrn_source_power 1.2
_diffrn_source_voltage 40.0
_exptl_absorpt_coefficient_mu 0.842
_exptl_absorpt_correction_T_max 1.00000
_exptl_absorpt_correction_T_min 0.92969
_exptl_absorpt_correction_type multi-scan
_exptl_absorpt_process_details
;
(CrysAlisPro; Rigaku OD, 2019)
;
_exptl_crystal_colour colourless
_exptl_crystal_density_diffrn 1.463
_exptl_crystal_description plate
_exptl_crystal_F_000 304
_exptl_crystal_size_max 0.220
_exptl_crystal_size_mid 0.120
_exptl_crystal_size_min 0.050
_refine_diff_density_max 0.228
_refine_diff_density_min -0.190
_refine_ls_extinction_method none
_refine_ls_goodness_of_fit_ref 0.876
_refine_ls_hydrogen_treatment mixed
_refine_ls_matrix_type full
_refine_ls_number_parameters 203
_refine_ls_number_reflns 2352
_refine_ls_number_restraints 0
_refine_ls_restrained_S_all 0.876
_refine_ls_R_factor_all 0.0334
_refine_ls_R_factor_gt 0.0326
_refine_ls_shift/su_max 0.001
_refine_ls_shift/su_mean 0.000
_refine_ls_structure_factor_coef Fsqd
_refine_ls_weighting_details 'w=1/[\s^2^(Fo^2^)+(0.0858P)^2^+0.1270P] where P=(Fo^2^+2Fc^2^)/3'
_refine_ls_weighting_scheme calc
_refine_ls_wR_factor_gt 0.1028
_refine_ls_wR_factor_ref 0.1041
_reflns_number_gt 2250
_reflns_number_total 2352
_reflns_threshold_expression 'I > 2\s(I)'
_cod_data_source_file lh5917sup1.cif
_cod_data_source_block II
_cod_database_code 2243079
_shelx_space_group_comment
;
The symmetry employed for this shelxl refinement is uniquely defined
by the following loop, which should always be used as a source of
symmetry information in preference to the above space-group names.
They are only intended as comments.
;
_shelx_estimated_absorpt_t_min 0.836
_shelx_estimated_absorpt_t_max 0.959

loop_
_space_group_symop_operation_xyz
'x, y, z'
'-x, -y, -z'

loop_
_atom_site_type_symbol
_atom_site_label
_atom_site_fract_x
_atom_site_fract_y
_atom_site_fract_z
_atom_site_U_iso_or_equiv
_atom_site_adp_type
_atom_site_calc_flag
_atom_site_occupancy
O O1 0.38486(11) 0.36429(9) 0.68964(4) 0.0233(2) Uani d 1
H H1 0.276(3) 0.3194(18) 0.4545(9) 0.043(4) Uiso d 1
O O2 0.19764(11) 0.41255(9) 0.57568(4) 0.0256(2) Uani d 1
O O31 0.77445(12) 0.11739(10) 0.43121(4) 0.0316(2) Uani d 1
N N32 0.40134(15) 0.26503(11) 0.42751(5) 0.0220(2) Uani d 1
N N33 0.40966(14) 0.23814(10) 0.34233(5) 0.0227(2) Uani d 1
C C2 0.37588(16) 0.34215(12) 0.60485(6) 0.0213(2) Uani d 1
C C3 0.58217(17) 0.23662(12) 0.55958(6) 0.0213(2) Uani d 1
C C4 0.76971(17) 0.16687(12) 0.60074(6) 0.0223(2) Uani d 1
H H4 0.9026 0.0993 0.5703 0.027 Uiso calc 1
C C5 0.96435(17) 0.12171(13) 0.73471(6) 0.0240(2) Uani d 1
H H5 1.1005 0.0524 0.7070 0.029 Uiso calc 1
C C4A 0.77384(17) 0.19200(12) 0.68915(6) 0.0217(2) Uani d 1
C C6 0.95376(17) 0.15324(13) 0.81971(6) 0.0256(2) Uani d 1
H H6 1.0835 0.1068 0.8504 0.031 Uiso calc 1
C C7 0.75272(18) 0.25331(13) 0.86075(6) 0.0264(2) Uani d 1
H H7 0.7472 0.2744 0.9193 0.032 Uiso calc 1
C C8 0.56165(18) 0.32215(13) 0.81749(6) 0.0251(2) Uani d 1
H H8 0.4243 0.3888 0.8458 0.030 Uiso calc 1
C C8A 0.57482(17) 0.29175(12) 0.73184(6) 0.0219(2) Uani d 1
C C31 0.59517(17) 0.20132(12) 0.46715(6) 0.0232(2) Uani d 1
C C34 0.22002(17) 0.29462(12) 0.30817(6) 0.0216(2) Uani d 1
H H34 0.0821 0.3485 0.3413 0.026 Uiso calc 1
C C341 0.21746(16) 0.27545(12) 0.21730(6) 0.0215(2) Uani d 1
C C342 0.41939(17) 0.19665(13) 0.16727(6) 0.0238(2) Uani d 1
H H342 0.5605 0.1523 0.1923 0.029 Uiso calc 1
C C343 0.41260(17) 0.18368(13) 0.08144(6) 0.0274(2) Uani d 1
H H343 0.5495 0.1299 0.0478 0.033 Uiso calc 1
C C344 0.20758(19) 0.24849(14) 0.04380(6) 0.0289(2) Uani d 1
H H344 0.2048 0.2399 -0.0153 0.035 Uiso calc 1
C C345 0.00689(18) 0.32579(14) 0.09316(6) 0.0280(2) Uani d 1
H H345 -0.1337 0.3703 0.0678 0.034 Uiso calc 1
C C346 0.01167(17) 0.33801(13) 0.17960(6) 0.0249(2) Uani d 1
H H346 -0.1267 0.3895 0.2132 0.030 Uiso calc 1

loop_
_atom_site_aniso_label
_atom_site_aniso_U_11
_atom_site_aniso_U_22
_atom_site_aniso_U_33
_atom_site_aniso_U_12
_atom_site_aniso_U_13
_atom_site_aniso_U_23
O1 0.0226(4) 0.0284(4) 0.0176(4) 0.0025(3) -0.0017(3) -0.0030(3)
O2 0.0214(4) 0.0315(4) 0.0223(4) 0.0050(3) -0.0029(3) -0.0030(3)
O31 0.0276(4) 0.0432(4) 0.0196(4) 0.0139(3) -0.0021(3) -0.0048(3)
N32 0.0215(4) 0.0275(4) 0.0155(4) 0.0034(3) -0.0008(3) -0.0034(3)
N33 0.0251(4) 0.0257(4) 0.0165(4) 0.0002(3) -0.0014(3) -0.0022(3)
C2 0.0229(5) 0.0227(5) 0.0181(5) -0.0016(4) -0.0014(4) -0.0013(3)
C3 0.0215(5) 0.0223(5) 0.0192(5) -0.0002(4) -0.0009(4) -0.0011(4)
C4 0.0226(5) 0.0231(5) 0.0201(5) -0.0001(4) 0.0005(4) -0.0017(4)
C5 0.0245(5) 0.0251(5) 0.0224(5) -0.0026(4) -0.0024(4) -0.0004(4)
C4A 0.0236(5) 0.0218(5) 0.0199(5) -0.0032(4) -0.0023(4) -0.0002(3)
C6 0.0279(5) 0.0270(5) 0.0232(5) -0.0045(4) -0.0076(4) 0.0016(4)
C7 0.0348(5) 0.0279(5) 0.0175(5) -0.0066(4) -0.0037(4) -0.0015(4)
C8 0.0285(5) 0.0260(5) 0.0200(5) -0.0021(4) 0.0004(4) -0.0029(4)
C8A 0.0238(5) 0.0221(5) 0.0201(5) -0.0031(4) -0.0031(4) -0.0001(4)
C31 0.0237(5) 0.0242(5) 0.0200(5) 0.0021(4) -0.0006(4) -0.0009(4)
C34 0.0204(5) 0.0227(5) 0.0208(5) 0.0009(3) -0.0008(4) -0.0013(3)
C341 0.0233(5) 0.0212(5) 0.0200(5) -0.0025(4) -0.0024(4) -0.0008(4)
C342 0.0218(5) 0.0270(5) 0.0222(5) -0.0007(4) -0.0033(4) -0.0009(4)
C343 0.0272(5) 0.0315(5) 0.0225(5) -0.0025(4) 0.0022(4) -0.0036(4)
C344 0.0360(6) 0.0336(5) 0.0178(5) -0.0057(4) -0.0040(4) -0.0014(4)
C345 0.0288(5) 0.0310(5) 0.0247(5) -0.0011(4) -0.0089(4) 0.0005(4)
C346 0.0236(5) 0.0262(5) 0.0239(5) 0.0013(4) -0.0028(4) -0.0015(4)

loop_
_atom_type_symbol
_atom_type_description
_atom_type_scat_dispersion_real
_atom_type_scat_dispersion_imag
_atom_type_scat_source
C C 0.0181 0.0091 'International Tables Vol C Tables 4.2.6.8 and 6.1.1.4'
H H 0.0000 0.0000 'International Tables Vol C Tables 4.2.6.8 and 6.1.1.4'
N N 0.0311 0.0180 'International Tables Vol C Tables 4.2.6.8 and 6.1.1.4'
O O 0.0492 0.0322 'International Tables Vol C Tables 4.2.6.8 and 6.1.1.4'

loop_
_geom_angle_atom_site_label_1
_geom_angle_atom_site_label_2
_geom_angle_atom_site_label_3
_geom_angle
C8A O1 C2 123.10(7)
C31 N32 N33 118.22(8)
C31 N32 H1 121.3(9)
N33 N32 H1 120.5(9)
C34 N33 N32 116.05(8)
O2 C2 O1 116.32(8)
O2 C2 C3 126.92(8)
O1 C2 C3 116.76(8)
C4 C3 C2 120.21(9)
C4 C3 C31 117.51(8)
C2 C3 C31 122.28(8)
C3 C4 C4A 121.77(9)
C3 C4 H4 119.1
C4A C4 H4 119.1
C6 C5 C4A 119.97(9)
C6 C5 H5 120.0
C4A C5 H5 120.0
C5 C4A C8A 118.69(9)
C5 C4A C4 123.84(9)
C8A C4A C4 117.47(9)
C5 C6 C7 120.12(9)
C5 C6 H6 119.9
C7 C6 H6 119.9
C8 C7 C6 121.01(9)
C8 C7 H7 119.5
C6 C7 H7 119.5
C7 C8 C8A 118.53(9)
C7 C8 H8 120.7
C8A C8 H8 120.7
O1 C8A C8 117.65(8)
O1 C8A C4A 120.69(8)
C8 C8A C4A 121.66(9)
O31 C31 N32 123.05(9)
O31 C31 C3 120.11(9)
N32 C31 C3 116.83(8)
N33 C34 C341 119.21(8)
N33 C34 H34 120.4
C341 C34 H34 120.4
C346 C341 C342 119.23(9)
C346 C341 C34 119.47(8)
C342 C341 C34 121.30(9)
C343 C342 C341 119.88(9)
C343 C342 H342 120.1
C341 C342 H342 120.1
C342 C343 C344 120.75(9)
C342 C343 H343 119.6
C344 C343 H343 119.6
C345 C344 C343 119.56(9)
C345 C344 H344 120.2
C343 C344 H344 120.2
C344 C345 C346 120.04(9)
C344 C345 H345 120.0
C346 C345 H345 120.0
C341 C346 C345 120.54(9)
C341 C346 H346 119.7
C345 C346 H346 119.7

loop_
_geom_bond_atom_site_label_1
_geom_bond_atom_site_label_2
_geom_bond_distance
_geom_bond_publ_flag
O1 C8A 1.3749(11) ?
O1 C2 1.3765(11) ?
O2 C2 1.2103(11) y
O31 C31 1.2237(12) y
N32 C31 1.3530(13) y
N32 N33 1.3768(11) y
N32 H1 0.857(15) ?
N33 C34 1.2753(13) y
C2 C3 1.4629(13) ?
C3 C4 1.3492(13) ?
C3 C31 1.5003(13) y
C4 C4A 1.4334(13) ?
C4 H4 0.9500 ?
C5 C6 1.3790(13) ?
C5 C4A 1.4036(13) ?
C5 H5 0.9500 ?
C4A C8A 1.3978(14) ?
C6 C7 1.3960(14) ?
C6 H6 0.9500 ?
C7 C8 1.3820(14) ?
C7 H7 0.9500 ?
C8 C8A 1.3867(13) ?
C8 H8 0.9500 ?
C34 C341 1.4649(13) y
C34 H34 0.9500 ?
C341 C346 1.3912(13) ?
C341 C342 1.4030(13) ?
C342 C343 1.3826(13) ?
C342 H342 0.9500 ?
C343 C344 1.3908(14) ?
C343 H343 0.9500 ?
C344 C345 1.3890(15) ?
C344 H344 0.9500 ?
C345 C346 1.3903(13) ?
C345 H345 0.9500 ?
C346 H346 0.9500 ?

loop_
_geom_hbond_atom_site_label_D
_geom_hbond_atom_site_label_H
_geom_hbond_atom_site_label_A
_geom_hbond_site_symmetry_A
_geom_hbond_distance_DH
_geom_hbond_distance_HA
_geom_hbond_distance_DA
_geom_hbond_angle_DHA
N32 H1 O2 . 0.857(15) 2.062(15) 2.7238(10) 133.5(12)
C34 H34 O2 2_566 0.95 2.54 3.4417(11) 159
C4 H4 O31 . 0.95 2.40 2.7415(11) 101
C4 H4 O31 2_756 0.95 2.28 3.1377(12) 149
C5 H5 O31 2_756 0.95 2.57 3.3456(12) 139
C346 H346 O1 2_566 0.95 2.63 3.5195(11) 156

loop_
_geom_torsion_atom_site_label_1
_geom_torsion_atom_site_label_2
_geom_torsion_atom_site_label_3
_geom_torsion_atom_site_label_4
_geom_torsion
C31 N32 N33 C34 177.57(7)
C8A O1 C2 O2 179.69(7)
C8A O1 C2 C3 -0.40(13)
O2 C2 C3 C4 179.63(9)
O1 C2 C3 C4 -0.27(13)
O2 C2 C3 C31 -0.41(16)
O1 C2 C3 C31 179.69(7)
C2 C3 C4 C4A 0.36(15)
C31 C3 C4 C4A -179.59(7)
C6 C5 C4A C8A -0.67(14)
C6 C5 C4A C4 179.70(8)
C3 C4 C4A C5 179.82(8)
C3 C4 C4A C8A 0.18(15)
C4A C5 C6 C7 0.70(14)
C5 C6 C7 C8 0.06(14)
C6 C7 C8 C8A -0.82(14)
C2 O1 C8A C8 -179.39(7)
C2 O1 C8A C4A 0.97(14)
C7 C8 C8A O1 -178.79(7)
C7 C8 C8A C4A 0.85(15)
C5 C4A C8A O1 179.51(8)
C4 C4A C8A O1 -0.84(14)
C5 C4A C8A C8 -0.11(14)
C4 C4A C8A C8 179.54(8)
N33 N32 C31 O31 -1.83(15)
N33 N32 C31 C3 178.66(7)
C4 C3 C31 O31 -2.44(14)
C2 C3 C31 O31 177.61(9)
C4 C3 C31 N32 177.08(7)
C2 C3 C31 N32 -2.87(14)
N32 N33 C34 C341 178.28(7)
N33 C34 C341 C346 -179.53(8)
N33 C34 C341 C342 -0.13(14)
C346 C341 C342 C343 0.63(14)
C34 C341 C342 C343 -178.78(8)
C341 C342 C343 C344 0.20(15)
C342 C343 C344 C345 -0.51(15)
C343 C344 C345 C346 -0.01(15)
C342 C341 C346 C345 -1.15(14)
C34 C341 C346 C345 178.27(8)
C344 C345 C346 C341 0.85(15)

_cod_database_fobs_code 2243079
